data_9005282
loop_
_publ_author_name
'Basso, R.'
'Lucchetti, G.'
'Zefiro, L.'
'Palenzona, A.'

_publ_section_title
;
 Rosiaite, PbSb2O6, a new mineral from the Cetine mine, Siena, Italy
;
_journal_name_full 'European Journal of Mineralogy'
_journal_page_first 487
_journal_page_last 492
_journal_volume 8
_journal_year 1996
_chemical_compound_source 'Cetine mine, Siena, Italy'
_chemical_formula_sum 'O6 Pb Sb2'
_chemical_name_mineral Rosiaite
_space_group_IT_number 162
_symmetry_space_group_name_Hall '-P 3 2'
_symmetry_space_group_name_H-M 'P -3 1 m'
_cell_angle_alpha 90
_cell_angle_beta 90
_cell_angle_gamma 120
_cell_length_a 5.295
_cell_length_b 5.295
_cell_length_c 5.372
_cell_formula_units_Z 1
_cell_volume 130.436
_database_code_amcsd 0006628
_exptl_crystal_density_diffrn 6.960
_cod_original_formula_sum 'Pb Sb2 O6'
_cod_database_code 9005282

loop_
_space_group_symop_operation_xyz
x,y,z
x-y,-y,z
y,-x+y,-z
-y,-x,-z
-x+y,-x,z
-x,-x+y,z
-x,-y,-z
-x+y,y,-z
-y,x-y,z
y,x,z
x-y,x,-z
x,x-y,-z

loop_
_atom_site_label
_atom_site_fract_x
_atom_site_fract_y
_atom_site_fract_z
_atom_site_U_iso_or_equiv
Pb 0.00000 0.00000 0.00000 0.01684
Sb 0.33333 0.66667 0.50000 0.01203
O 0.37700 0.00000 0.29650 0.01722

loop_
_cod_related_entry_id
_cod_related_entry_database
_cod_related_entry_code
1 AMCSD 0006628
